data_1546816
loop_
_publ_author_name
'Cabeza, Javier A.'
'Garc\'ia-\'Alvarez, Pablo'
'Gonz\'alez-\'Alvarez, Laura'

_publ_section_title
;
 Facile cyclometallation of a mesitylsilylene: synthesis and preliminary
 catalytic activity of iridium(III) and iridium(V) iridasilacyclopentenes
;
_journal_issue 74
_journal_name_full 'Chemical Communications'
_journal_page_first 10275
_journal_page_last 10278
_journal_paper_doi 10.1039/C7CC04832G
_journal_volume 53
_journal_year 2017
_chemical_formula_moiety 'C48 H68 Cl Ir N4 Si2, 3(C H2 Cl2)'
_chemical_formula_sum 'C51 H74 Cl7 Ir N4 Si2'
_chemical_formula_weight 1239.67
_space_group_crystal_system triclinic
_space_group_IT_number 2
_space_group_name_Hall '-P 1'
_space_group_name_H-M_alt 'P -1'
_symmetry_space_group_name_Hall '-P 1'
_symmetry_space_group_name_H-M 'P -1'
_atom_sites_solution_hydrogens mixed
_audit_creation_method SHELXL-2014
_audit_update_record
;
2017-06-19 deposited with the CCDC.
2017-08-24 downloaded from the CCDC.
;
_cell_angle_alpha 83.648(3)
_cell_angle_beta 87.998(3)
_cell_angle_gamma 76.732(3)
_cell_formula_units_Z 2
_cell_length_a 10.0773(4)
_cell_length_b 13.0942(4)
_cell_length_c 22.7288(8)
_cell_measurement_reflns_used 12000
_cell_measurement_temperature 150(2)
_cell_measurement_theta_max 69.2530
_cell_measurement_theta_min 3.8860
_cell_volume 2901.04(18)
_computing_cell_refinement 'CrysAlisPro 1.171.38.43 (Rigaku OD, 2015)'
_computing_data_collection 'CrysAlisPro 1.171.38.43 (Rigaku OD, 2015)'
_computing_data_reduction 'CrysAlisPro 1.171.38.43 (Rigaku OD, 2015)'
_computing_molecular_graphics 'MERCURY (Cambridge Crystallographic Data Centre: Cambridge, UK, 2016)'
_computing_publication_material 'SHELXL-2014 (Sheldrick, 2014)'
_computing_structure_refinement 'SHELXL-2014 (Sheldrick, 2014)'
_computing_structure_solution 'SIR-97 (Giacovazzo, 1999)'
_diffrn_ambient_temperature 150(2)
_diffrn_measured_fraction_theta_full 0.805
_diffrn_measured_fraction_theta_max 0.979
_diffrn_measurement_device_type 'Xcalibur, Onyx, Nova'
_diffrn_radiation_type CuK\a
_diffrn_radiation_wavelength 1.5418
_diffrn_reflns_av_R_equivalents 0.0375
_diffrn_reflns_av_unetI/netI 0.0448
_diffrn_reflns_Laue_measured_fraction_full 0.805
_diffrn_reflns_Laue_measured_fraction_max 0.979
_diffrn_reflns_limit_h_max 11
_diffrn_reflns_limit_h_min -12
_diffrn_reflns_limit_k_max 10
_diffrn_reflns_limit_k_min -15
_diffrn_reflns_limit_l_max 27
_diffrn_reflns_limit_l_min -27
_diffrn_reflns_number 24460
_diffrn_reflns_point_group_measured_fraction_full 0.805
_diffrn_reflns_point_group_measured_fraction_max 0.979
_diffrn_reflns_theta_full 90.000
_diffrn_reflns_theta_max 69.423
_diffrn_reflns_theta_min 3.487
_diffrn_source 'micro-focus sealed X-ray tube'
_exptl_absorpt_coefficient_mu 8.090
_exptl_absorpt_correction_T_max 0.551
_exptl_absorpt_correction_T_min 0.217
_exptl_absorpt_correction_type gaussian
_exptl_absorpt_process_details
;
CrysAlisPro 1.171.38.43 (Rigaku Oxford Diffraction, 2015)
Numerical absorption correction based on gaussian integration over
            a multifaceted crystal model
Empirical absorption correction using spherical harmonics,
 implemented in SCALE3 ABSPACK scaling algorithm.
;
_exptl_crystal_colour colourless
_exptl_crystal_density_diffrn 1.419
_exptl_crystal_description fragment
_exptl_crystal_F_000 1264
_exptl_crystal_size_max 0.337
_exptl_crystal_size_mid 0.100
_exptl_crystal_size_min 0.088
_refine_diff_density_max 2.089
_refine_diff_density_min -1.214
_refine_diff_density_rms 0.113
_refine_ls_extinction_method none
_refine_ls_goodness_of_fit_ref 1.033
_refine_ls_hydrogen_treatment mixed
_refine_ls_matrix_type full
_refine_ls_number_parameters 670
_refine_ls_number_reflns 10657
_refine_ls_number_restraints 20
_refine_ls_restrained_S_all 1.033
_refine_ls_R_factor_all 0.0488
_refine_ls_R_factor_gt 0.0425
_refine_ls_shift/su_max 0.005
_refine_ls_shift/su_mean 0.000
_refine_ls_structure_factor_coef Fsqd
_refine_ls_weighting_details 'w=1/[\s^2^(Fo^2^)+(0.0720P)^2^+2.0883P] where P=(Fo^2^+2Fc^2^)/3'
_refine_ls_weighting_scheme calc
_refine_ls_wR_factor_gt 0.1089
_refine_ls_wR_factor_ref 0.1142
_reflns_Friedel_coverage 0.000
_reflns_number_gt 9468
_reflns_number_total 10657
_reflns_threshold_expression 'I > 2\s(I)'
_cod_data_source_file c7cc04832g2.cif
_cod_data_source_block 4_CH2Cl2_3
_cod_depositor_comments
;
 Updated bibliographic information.

 Antanas Vaitkus,
 2020-12-11
;
_cod_database_code 1546816
_shelx_space_group_comment
;
The symmetry employed for this shelxl refinement is uniquely defined
by the following loop, which should always be used as a source of
symmetry information in preference to the above space-group names.
They are only intended as comments.
;
_shelxl_version_number 2014-3

loop_
_space_group_symop_operation_xyz
'x, y, z'
'-x, -y, -z'

loop_
_atom_site_label
_atom_site_type_symbol
_atom_site_fract_x
_atom_site_fract_y
_atom_site_fract_z
_atom_site_U_iso_or_equiv
_atom_site_adp_type
_atom_site_occupancy
_atom_site_site_symmetry_order
_atom_site_calc_flag
_atom_site_refinement_flags_posn
_atom_site_refinement_flags_adp
_atom_site_refinement_flags_occupancy
_atom_site_disorder_assembly
_atom_site_disorder_group
Cl3 Cl 0.4811(8) 0.8037(13) 0.7769(4) 0.139(5) Uani 0.49(2) 1 d . U P A 1
Cl4 Cl 0.2659(8) 0.7342(6) 0.7426(6) 0.168(5) Uani 0.555(13) 1 d . U P B 1
C1 C 0.721(4) 0.141(3) 0.7015(13) 0.090(8) Uani 0.56(5) 1 d D . P C 1
H1A H 0.7599 0.1252 0.7413 0.134 Uiso 0.56(5) 1 calc R U P C 1
H1B H 0.6594 0.0944 0.6968 0.134 Uiso 0.56(5) 1 calc R U P C 1
H1C H 0.6704 0.2146 0.6959 0.134 Uiso 0.56(5) 1 calc R U P C 1
C2 C 0.920(3) 0.0086(10) 0.6657(18) 0.090(8) Uani 0.56(5) 1 d D . P C 1
H2A H 0.9924 -0.0030 0.6355 0.135 Uiso 0.56(5) 1 calc R U P C 1
H2B H 0.8606 -0.0403 0.6629 0.135 Uiso 0.56(5) 1 calc R U P C 1
H2C H 0.9609 -0.0036 0.7051 0.135 Uiso 0.56(5) 1 calc R U P C 1
C3 C 0.779(3) 0.148(2) 0.5934(8) 0.081(6) Uani 0.56(5) 1 d D . P C 1
H3A H 0.7260 0.2210 0.5883 0.122 Uiso 0.56(5) 1 calc R U P C 1
H3B H 0.7199 0.1001 0.5873 0.122 Uiso 0.56(5) 1 calc R U P C 1
H3C H 0.8541 0.1387 0.5645 0.122 Uiso 0.56(5) 1 calc R U P C 1
C4 C 0.836(2) 0.1227(10) 0.6554(9) 0.067(11) Uani 0.56(5) 1 d D . P C 1
Cl4A Cl 0.2055(9) 0.7656(7) 0.6911(4) 0.132(4) Uani 0.445(13) 1 d . U P B 2
Cl3A Cl 0.5129(11) 0.8926(17) 0.7803(4) 0.176(8) Uani 0.51(2) 1 d . U P A 2
C1A C 0.688(3) 0.172(3) 0.681(2) 0.087(10) Uani 0.44(5) 1 d D . P C 2
H1A1 H 0.6904 0.1858 0.7224 0.131 Uiso 0.44(5) 1 calc R U P C 2
H1A2 H 0.6295 0.1227 0.6775 0.131 Uiso 0.44(5) 1 calc R U P C 2
H1A3 H 0.6517 0.2384 0.6564 0.131 Uiso 0.44(5) 1 calc R U P C 2
C2A C 0.884(3) 0.025(3) 0.703(2) 0.097(12) Uani 0.44(5) 1 d D . P C 2
H2A1 H 0.9801 -0.0044 0.6945 0.145 Uiso 0.44(5) 1 calc R U P C 2
H2A2 H 0.8306 -0.0275 0.6977 0.145 Uiso 0.44(5) 1 calc R U P C 2
H2A3 H 0.8730 0.0433 0.7436 0.145 Uiso 0.44(5) 1 calc R U P C 2
C3A C 0.826(7) 0.095(4) 0.5969(12) 0.120(15) Uani 0.44(5) 1 d D . P C 2
H3A1 H 0.8026 0.1593 0.5694 0.180 Uiso 0.44(5) 1 calc R U P C 2
H3A2 H 0.7570 0.0535 0.5950 0.180 Uiso 0.44(5) 1 calc R U P C 2
H3A3 H 0.9154 0.0528 0.5859 0.180 Uiso 0.44(5) 1 calc R U P C 2
C4A C 0.832(2) 0.1242(15) 0.6600(9) 0.056(11) Uani 0.44(5) 1 d D . P C 2
C5 C 1.0419(6) 0.2063(4) 0.6445(2) 0.0483(13) Uani 1 1 d . . . . .
C6 C 1.1428(7) 0.1252(5) 0.6140(2) 0.0604(16) Uani 1 1 d . . . . .
C7 C 1.2325(8) 0.0452(5) 0.6456(3) 0.074(2) Uani 1 1 d . . . . .
H7 H 1.2294 0.0394 0.6876 0.088 Uiso 1 1 calc R U . . .
C8 C 1.3270(11) -0.0270(7) 0.6174(4) 0.105(4) Uani 1 1 d . . . . .
H8 H 1.3905 -0.0806 0.6400 0.126 Uiso 1 1 calc R U . . .
C9 C 1.3300(13) -0.0219(7) 0.5564(4) 0.118(4) Uani 1 1 d . . . . .
H9 H 1.3940 -0.0722 0.5365 0.142 Uiso 1 1 calc R U . . .
C10 C 1.2370(13) 0.0585(7) 0.5247(4) 0.112(4) Uani 1 1 d . . . . .
H10 H 1.2373 0.0630 0.4827 0.135 Uiso 1 1 calc R U . . .
C11 C 1.1445(10) 0.1317(5) 0.5531(3) 0.080(2) Uani 1 1 d . . . . .
H11 H 1.0822 0.1866 0.5308 0.096 Uiso 1 1 calc R U . . .
C12 C 1.1832(6) 0.3446(4) 0.6528(2) 0.0499(12) Uani 1 1 d . . . . .
C13 C 1.2699(6) 0.2980(5) 0.7070(3) 0.0620(15) Uani 1 1 d . . . . .
H13A H 1.2170 0.3161 0.7429 0.093 Uiso 1 1 calc R U . . .
H13B H 1.3516 0.3269 0.7055 0.093 Uiso 1 1 calc R U . . .
H13C H 1.2969 0.2211 0.7074 0.093 Uiso 1 1 calc R U . . .
C14 C 1.1311(7) 0.4624(5) 0.6544(3) 0.0610(15) Uani 1 1 d . . . . .
H14A H 1.0774 0.4921 0.6189 0.091 Uiso 1 1 calc R U . . .
H14B H 1.2085 0.4957 0.6557 0.091 Uiso 1 1 calc R U . . .
H14C H 1.0736 0.4755 0.6897 0.091 Uiso 1 1 calc R U . . .
C15 C 1.2693(7) 0.3255(6) 0.5969(3) 0.0675(17) Uani 1 1 d . . . . .
H15A H 1.3110 0.2501 0.5973 0.101 Uiso 1 1 calc R U . . .
H15B H 1.3410 0.3652 0.5954 0.101 Uiso 1 1 calc R U . . .
H15C H 1.2113 0.3491 0.5620 0.101 Uiso 1 1 calc R U . . .
C16 C 0.7584(5) 0.4223(4) 0.6390(2) 0.0409(10) Uani 1 1 d . . . . .
C17 C 0.7556(6) 0.4496(4) 0.5774(2) 0.0465(12) Uani 1 1 d . . . . .
C18 C 0.6414(6) 0.5230(4) 0.5529(2) 0.0514(13) Uani 1 1 d . . . . .
H18 H 0.6388 0.5419 0.5114 0.062 Uiso 1 1 calc R U . . .
C19 C 0.5324(6) 0.5687(4) 0.5875(3) 0.0526(13) Uani 1 1 d . . . . .
C20 C 0.5350(6) 0.5396(4) 0.6481(2) 0.0486(12) Uani 1 1 d . . . . .
H20 H 0.4603 0.5697 0.6720 0.058 Uiso 1 1 calc R U . . .
C21 C 0.6459(5) 0.4664(4) 0.6743(2) 0.0432(11) Uani 1 1 d . . . . .
C22 C 0.6418(5) 0.4334(4) 0.7403(2) 0.0429(11) Uani 1 1 d . . . . .
H22A H 0.5864 0.3796 0.7467 0.052 Uiso 1 1 calc R U . . .
H22B H 0.5925 0.4956 0.7596 0.052 Uiso 1 1 calc R U . . .
C23 C 0.4151(8) 0.6513(5) 0.5598(3) 0.0707(19) Uani 1 1 d . . . . .
H23A H 0.4236 0.7214 0.5682 0.106 Uiso 1 1 calc R U . . .
H23B H 0.3289 0.6379 0.5765 0.106 Uiso 1 1 calc R U . . .
H23C H 0.4166 0.6483 0.5169 0.106 Uiso 1 1 calc R U . . .
C24 C 0.8701(7) 0.4044(5) 0.5373(2) 0.0574(14) Uani 1 1 d . . . . .
H24A H 0.8517 0.4382 0.4968 0.086 Uiso 1 1 calc R U . . .
H24B H 0.8779 0.3283 0.5380 0.086 Uiso 1 1 calc R U . . .
H24C H 0.9556 0.4172 0.5508 0.086 Uiso 1 1 calc R U . . .
C25 C 1.0280(5) 0.5218(4) 0.9085(3) 0.0470(12) Uani 1 1 d . . . . .
H25A H 0.9793 0.5352 0.8708 0.071 Uiso 1 1 calc R U . . .
H25B H 1.0474 0.5877 0.9187 0.071 Uiso 1 1 calc R U . . .
H25C H 0.9713 0.4950 0.9397 0.071 Uiso 1 1 calc R U . . .
C26 C 1.2373(6) 0.4219(4) 0.9610(3) 0.0491(12) Uani 1 1 d . . . . .
H26A H 1.1834 0.3917 0.9921 0.074 Uiso 1 1 calc R U . . .
H26B H 1.2514 0.4891 0.9716 0.074 Uiso 1 1 calc R U . . .
H26C H 1.3258 0.3729 0.9569 0.074 Uiso 1 1 calc R U . . .
C27 C 1.2477(7) 0.4782(4) 0.8521(3) 0.0573(14) Uani 1 1 d . . . . .
H27A H 1.3361 0.4280 0.8507 0.086 Uiso 1 1 calc R U . . .
H27B H 1.2620 0.5477 0.8585 0.086 Uiso 1 1 calc R U . . .
H27C H 1.2004 0.4833 0.8146 0.086 Uiso 1 1 calc R U . . .
C28 C 1.1618(5) 0.4403(3) 0.9027(2) 0.0383(10) Uani 1 1 d . . . . .
C29 C 1.1935(4) 0.2436(3) 0.88925(19) 0.0329(9) Uani 1 1 d . . . . .
C30 C 1.3421(5) 0.2022(3) 0.9025(2) 0.0369(10) Uani 1 1 d . . . . .
C31 C 1.3822(5) 0.1626(4) 0.9598(2) 0.0434(11) Uani 1 1 d . . . . .
H31 H 1.3160 0.1613 0.9905 0.052 Uiso 1 1 calc R U . . .
C32 C 1.5195(5) 0.1250(4) 0.9721(3) 0.0483(12) Uani 1 1 d . . . . .
H32 H 1.5472 0.0975 1.0113 0.058 Uiso 1 1 calc R U . . .
C33 C 1.6155(5) 0.1270(4) 0.9281(3) 0.0529(13) Uani 1 1 d . . . . .
H33 H 1.7095 0.1018 0.9371 0.063 Uiso 1 1 calc R U . . .
C34 C 1.5765(6) 0.1656(5) 0.8705(3) 0.0571(14) Uani 1 1 d . . . . .
H34 H 1.6433 0.1657 0.8400 0.068 Uiso 1 1 calc R U . . .
C35 C 1.4385(5) 0.2044(4) 0.8576(2) 0.0454(11) Uani 1 1 d . . . . .
H35 H 1.4109 0.2320 0.8184 0.054 Uiso 1 1 calc R U . . .
C36 C 1.1220(5) 0.0772(3) 0.8651(2) 0.0366(10) Uani 1 1 d . . . . .
C37 C 1.2276(6) -0.0002(4) 0.9043(3) 0.0477(12) Uani 1 1 d . . . . .
H37A H 1.3178 0.0145 0.8959 0.071 Uiso 1 1 calc R U . . .
H37B H 1.2291 -0.0724 0.8963 0.071 Uiso 1 1 calc R U . . .
H37C H 1.2038 0.0076 0.9460 0.071 Uiso 1 1 calc R U . . .
C38 C 0.9831(6) 0.0508(4) 0.8767(3) 0.0481(12) Uani 1 1 d . . . . .
H38A H 0.9572 0.0569 0.9184 0.072 Uiso 1 1 calc R U . . .
H38B H 0.9879 -0.0216 0.8678 0.072 Uiso 1 1 calc R U . . .
H38C H 0.9148 0.0999 0.8514 0.072 Uiso 1 1 calc R U . . .
C39 C 1.1639(6) 0.0683(4) 0.8007(2) 0.0477(12) Uani 1 1 d . . . . .
H39A H 1.0971 0.1185 0.7752 0.072 Uiso 1 1 calc R U . . .
H39B H 1.1678 -0.0036 0.7913 0.072 Uiso 1 1 calc R U . . .
H39C H 1.2539 0.0844 0.7941 0.072 Uiso 1 1 calc R U . . .
C40 C 0.8531(5) 0.3087(3) 0.9377(2) 0.0342(9) Uani 1 1 d . . . . .
C41 C 0.8799(5) 0.2660(3) 0.9973(2) 0.0359(9) Uani 1 1 d . . . . .
C42 C 0.7740(5) 0.2780(4) 1.0381(2) 0.0383(10) Uani 1 1 d . . . . .
H42 H 0.7920 0.2488 1.0780 0.046 Uiso 1 1 calc R U . . .
C43 C 0.6415(5) 0.3316(4) 1.0227(2) 0.0387(10) Uani 1 1 d . . . . .
C44 C 0.6177(5) 0.3768(4) 0.9647(2) 0.0392(10) Uani 1 1 d . . . . .
H44 H 0.5288 0.4160 0.9538 0.047 Uiso 1 1 calc R U . . .
C45 C 0.7224(5) 0.3657(4) 0.9219(2) 0.0356(9) Uani 1 1 d . . . . .
C46 C 0.6949(5) 0.4178(4) 0.8598(2) 0.0403(10) Uani 1 1 d . . . . .
H46A H 0.6869 0.4943 0.8612 0.048 Uiso 1 1 calc R U . . .
H46B H 0.6041 0.4093 0.8489 0.048 Uiso 1 1 calc R U . . .
C47 C 0.5276(6) 0.3391(5) 1.0683(2) 0.0486(12) Uani 1 1 d . . . . .
H47A H 0.4509 0.3968 1.0548 0.073 Uiso 1 1 calc R U . . .
H47B H 0.5605 0.3527 1.1061 0.073 Uiso 1 1 calc R U . . .
H47C H 0.4975 0.2726 1.0735 0.073 Uiso 1 1 calc R U . . .
C48 C 1.0202(6) 0.2072(4) 1.0173(2) 0.0447(11) Uani 1 1 d . . . . .
H48A H 1.0196 0.1900 1.0604 0.067 Uiso 1 1 calc R U . . .
H48B H 1.0854 0.2514 1.0064 0.067 Uiso 1 1 calc R U . . .
H48C H 1.0468 0.1420 0.9981 0.067 Uiso 1 1 calc R U . . .
C49 C 0.6527(11) 0.8000(8) 0.8073(4) 0.104(3) Uani 1 1 d . . . . .
H49A H 0.6929 0.7252 0.8213 0.125 Uiso 1 1 calc R U . A 1
H49B H 0.7094 0.8194 0.7733 0.125 Uiso 1 1 calc R U . A 1
C50 C 0.0973(13) 0.7242(8) 0.7447(4) 0.107(3) Uani 1 1 d . . . . .
H50A H 0.0498 0.7579 0.7077 0.129 Uiso 1 1 calc R U . B 1
H50B H 0.0902 0.6497 0.7512 0.129 Uiso 1 1 calc R U . B 1
C51 C 0.2045(9) 0.3010(5) 0.3755(4) 0.077(2) Uani 1 1 d . . . . .
H51A H 0.1870 0.3468 0.3377 0.093 Uiso 1 1 calc R U . . .
H51B H 0.2390 0.3403 0.4041 0.093 Uiso 1 1 calc R U . . .
Cl1 Cl 0.86443(12) 0.55785(7) 0.76589(5) 0.0363(2) Uani 1 1 d . . . . .
Cl2 Cl 0.6765(5) 0.8735(4) 0.86337(19) 0.179(2) Uani 1 1 d . . . . .
Cl5 Cl 0.0333(4) 0.79034(17) 0.80329(10) 0.1155(9) Uani 1 1 d . . . . .
Cl6 Cl 0.3236(3) 0.18910(19) 0.36471(14) 0.1141(8) Uani 1 1 d . . . . .
Cl7 Cl 0.0497(3) 0.26834(18) 0.40322(10) 0.0986(7) Uani 1 1 d . . . . .
N1 N 0.9185(5) 0.1997(3) 0.66482(19) 0.0470(10) Uani 1 1 d D . . . .
N2 N 1.0586(4) 0.3011(3) 0.65446(18) 0.0433(9) Uani 1 1 d . . . . .
N3 N 1.1230(4) 0.3427(3) 0.88885(17) 0.0336(8) Uani 1 1 d . . . . .
N4 N 1.1042(4) 0.1875(3) 0.87740(17) 0.0340(8) Uani 1 1 d . . . . .
Ir1 Ir 0.83553(2) 0.36967(2) 0.78656(2) 0.03191(8) Uani 1 1 d . . . . .
Si1 Si 0.88746(13) 0.33281(9) 0.68985(5) 0.0358(3) Uani 1 1 d . . . . .
Si2 Si 0.96500(12) 0.30714(9) 0.87045(5) 0.0303(2) Uani 1 1 d . . . . .
H100 H 0.811(5) 0.273(4) 0.797(2) 0.028(11) Uiso 1 1 d . . . . .
H200 H 0.967(4) 0.330(3) 0.7810(16) 0.009(8) Uiso 1 1 d . . . . .

loop_
_atom_site_aniso_label
_atom_site_aniso_U_11
_atom_site_aniso_U_22
_atom_site_aniso_U_33
_atom_site_aniso_U_23
_atom_site_aniso_U_13
_atom_site_aniso_U_12
Cl3 0.124(5) 0.180(11) 0.087(4) 0.023(5) 0.008(3) -0.001(5)
Cl4 0.123(5) 0.138(5) 0.225(12) 0.030(5) 0.061(6) -0.027(4)
C1 0.112(18) 0.089(19) 0.091(16) -0.029(13) 0.001(13) -0.060(14)
C2 0.119(15) 0.035(6) 0.12(2) -0.005(8) -0.035(13) -0.018(7)
C3 0.115(15) 0.081(13) 0.061(9) -0.008(9) -0.031(8) -0.046(12)
C4 0.11(2) 0.024(9) 0.078(17) -0.021(9) -0.003(13) -0.023(10)
Cl4A 0.117(5) 0.144(6) 0.124(7) -0.004(5) 0.036(5) -0.018(4)
Cl3A 0.114(6) 0.239(17) 0.134(6) -0.053(7) -0.030(4) 0.066(8)
C1A 0.090(16) 0.078(19) 0.11(3) -0.021(15) -0.022(15) -0.048(13)
C2A 0.095(17) 0.063(13) 0.13(3) 0.022(16) -0.026(18) -0.032(12)
C3A 0.20(4) 0.11(3) 0.078(16) -0.008(18) -0.02(2) -0.09(3)
C4A 0.068(19) 0.07(2) 0.029(11) 0.003(10) -0.031(11) -0.022(13)
C5 0.069(4) 0.040(3) 0.029(2) -0.0037(19) -0.007(2) 0.003(2)
C6 0.085(4) 0.047(3) 0.039(3) -0.007(2) 0.005(3) 0.008(3)
C7 0.095(5) 0.061(4) 0.045(3) -0.001(3) 0.005(3) 0.020(3)
C8 0.135(8) 0.077(5) 0.064(5) 0.002(4) 0.014(5) 0.046(5)
C9 0.177(11) 0.078(5) 0.064(5) -0.004(4) 0.032(6) 0.037(6)
C10 0.174(10) 0.078(5) 0.051(4) -0.009(4) 0.019(5) 0.040(6)
C11 0.122(7) 0.057(4) 0.044(3) -0.008(3) -0.001(4) 0.018(4)
C12 0.044(3) 0.055(3) 0.045(3) 0.005(2) 0.003(2) -0.005(2)
C13 0.049(3) 0.074(4) 0.057(4) 0.013(3) -0.004(3) -0.011(3)
C14 0.058(3) 0.053(3) 0.070(4) -0.001(3) 0.007(3) -0.012(3)
C15 0.062(4) 0.077(4) 0.055(4) 0.005(3) 0.014(3) -0.004(3)
C16 0.050(3) 0.036(2) 0.037(2) -0.0022(18) -0.007(2) -0.010(2)
C17 0.060(3) 0.044(3) 0.034(2) -0.002(2) -0.010(2) -0.010(2)
C18 0.069(4) 0.047(3) 0.035(3) 0.001(2) -0.016(2) -0.008(3)
C19 0.057(3) 0.051(3) 0.047(3) -0.004(2) -0.017(2) -0.004(2)
C20 0.046(3) 0.051(3) 0.046(3) -0.008(2) -0.014(2) -0.001(2)
C21 0.047(3) 0.044(3) 0.037(2) -0.004(2) -0.012(2) -0.007(2)
C22 0.034(2) 0.055(3) 0.039(3) -0.003(2) -0.0135(19) -0.007(2)
C23 0.076(4) 0.068(4) 0.054(4) 0.000(3) -0.027(3) 0.012(3)
C24 0.069(4) 0.063(3) 0.033(3) 0.002(2) -0.004(2) -0.004(3)
C25 0.047(3) 0.037(2) 0.060(3) -0.015(2) -0.014(2) -0.009(2)
C26 0.053(3) 0.045(3) 0.055(3) -0.011(2) -0.017(2) -0.018(2)
C27 0.068(4) 0.043(3) 0.068(4) -0.003(2) 0.012(3) -0.029(3)
C28 0.041(2) 0.032(2) 0.046(3) -0.0057(18) -0.006(2) -0.0154(18)
C29 0.031(2) 0.038(2) 0.030(2) -0.0008(17) -0.0048(17) -0.0099(17)
C30 0.033(2) 0.034(2) 0.045(3) -0.0013(18) -0.0060(19) -0.0097(18)
C31 0.038(3) 0.044(2) 0.049(3) -0.001(2) -0.010(2) -0.011(2)
C32 0.044(3) 0.043(3) 0.057(3) 0.004(2) -0.018(2) -0.010(2)
C33 0.032(2) 0.048(3) 0.077(4) 0.000(3) -0.014(3) -0.007(2)
C34 0.036(3) 0.065(3) 0.069(4) 0.000(3) 0.002(3) -0.012(2)
C35 0.039(3) 0.048(3) 0.049(3) 0.002(2) -0.001(2) -0.013(2)
C36 0.042(2) 0.029(2) 0.040(2) -0.0016(17) -0.0058(19) -0.0089(18)
C37 0.052(3) 0.034(2) 0.056(3) 0.000(2) -0.010(2) -0.008(2)
C38 0.047(3) 0.038(2) 0.063(3) -0.005(2) -0.004(2) -0.016(2)
C39 0.063(3) 0.039(2) 0.043(3) -0.007(2) 0.001(2) -0.013(2)
C40 0.035(2) 0.033(2) 0.035(2) -0.0002(17) -0.0042(18) -0.0113(17)
C41 0.046(3) 0.035(2) 0.029(2) -0.0013(17) -0.0045(18) -0.0149(19)
C42 0.049(3) 0.036(2) 0.034(2) -0.0004(18) -0.0023(19) -0.019(2)
C43 0.044(3) 0.044(2) 0.035(2) -0.0086(19) 0.0034(19) -0.023(2)
C44 0.036(2) 0.044(2) 0.041(3) -0.009(2) 0.0009(19) -0.014(2)
C45 0.037(2) 0.038(2) 0.036(2) -0.0035(18) -0.0050(18) -0.0158(18)
C46 0.032(2) 0.050(3) 0.036(2) -0.003(2) -0.0017(18) -0.0028(19)
C47 0.050(3) 0.062(3) 0.038(3) -0.006(2) 0.007(2) -0.022(2)
C48 0.050(3) 0.048(3) 0.034(2) 0.005(2) -0.005(2) -0.009(2)
C49 0.105(7) 0.110(7) 0.089(6) -0.027(5) 0.009(5) -0.003(6)
C50 0.170(10) 0.093(6) 0.081(6) -0.015(5) 0.021(6) -0.076(7)
C51 0.107(6) 0.052(3) 0.073(5) -0.001(3) -0.009(4) -0.021(4)
Cl1 0.0501(6) 0.0260(4) 0.0340(5) 0.0001(4) -0.0052(4) -0.0118(4)
Cl2 0.231(5) 0.194(4) 0.164(3) -0.098(3) 0.092(3) -0.130(3)
Cl5 0.209(3) 0.0724(12) 0.0745(13) -0.0151(9) -0.0024(15) -0.0489(15)
Cl6 0.0991(16) 0.0851(13) 0.148(2) -0.0075(14) 0.0259(15) -0.0069(12)
Cl7 0.1029(15) 0.0935(13) 0.0790(12) 0.0169(10) 0.0040(11) 0.0065(11)
N1 0.062(3) 0.039(2) 0.039(2) -0.0023(17) -0.008(2) -0.0100(19)
N2 0.048(2) 0.041(2) 0.037(2) -0.0005(16) -0.0007(17) -0.0017(17)
N3 0.0329(19) 0.0323(18) 0.0368(19) -0.0013(15) -0.0050(15) -0.0101(15)
N4 0.0353(19) 0.0331(18) 0.0354(19) 0.0003(14) -0.0063(15) -0.0126(15)
Ir1 0.03290(11) 0.03402(11) 0.02910(11) -0.00103(7) -0.00530(7) -0.00856(7)
Si1 0.0433(7) 0.0346(6) 0.0290(6) -0.0023(4) -0.0061(5) -0.0079(5)
Si2 0.0307(6) 0.0310(5) 0.0301(6) -0.0005(4) -0.0052(4) -0.0094(4)

loop_
_atom_type_symbol
_atom_type_description
_atom_type_scat_dispersion_real
_atom_type_scat_dispersion_imag
_atom_type_scat_source
C C 0.0181 0.0091 'International Tables Vol C Tables 4.2.6.8 and 6.1.1.4'
H H 0.0000 0.0000 'International Tables Vol C Tables 4.2.6.8 and 6.1.1.4'
Cl Cl 0.3639 0.7018 'International Tables Vol C Tables 4.2.6.8 and 6.1.1.4'
N N 0.0311 0.0180 'International Tables Vol C Tables 4.2.6.8 and 6.1.1.4'
Ir Ir -4.7710 6.5667 'International Tables Vol C Tables 4.2.6.8 and 6.1.1.4'
Si Si 0.2541 0.3302 'International Tables Vol C Tables 4.2.6.8 and 6.1.1.4'

loop_
_geom_angle_atom_site_label_1
_geom_angle_atom_site_label_2
_geom_angle_atom_site_label_3
_geom_angle
N1 C4 C3 108.5(13)
N1 C4 C1 104.8(16)
C3 C4 C1 110.6(19)
N1 C4 C2 111.6(13)
C3 C4 C2 111.4(14)
C1 C4 C2 109.8(17)
N1 C4A C1A 109(2)
N1 C4A C3A 113(2)
C1A C4A C3A 109(3)
N1 C4A C2A 109.2(14)
C1A C4A C2A 106(2)
C3A C4A C2A 110(2)
N1 C5 N2 106.8(4)
N1 C5 C6 127.3(5)
N2 C5 C6 125.8(6)
N1 C5 Si1 53.3(3)
N2 C5 Si1 53.6(3)
C6 C5 Si1 179.0(4)
C7 C6 C11 119.5(6)
C7 C6 C5 121.4(5)
C11 C6 C5 119.1(5)
C6 C7 C8 121.0(6)
C7 C8 C9 120.3(7)
C8 C9 C10 118.3(7)
C11 C10 C9 121.2(7)
C10 C11 C6 119.7(7)
N2 C12 C14 105.2(4)
N2 C12 C13 109.9(4)
C14 C12 C13 109.9(5)
N2 C12 C15 113.4(5)
C14 C12 C15 108.8(5)
C13 C12 C15 109.5(5)
C17 C16 C21 119.7(5)
C17 C16 Si1 133.0(4)
C21 C16 Si1 107.3(3)
C16 C17 C18 118.4(5)
C16 C17 C24 122.5(5)
C18 C17 C24 119.1(5)
C19 C18 C17 122.2(5)
C18 C19 C20 118.9(5)
C18 C19 C23 120.5(5)
C20 C19 C23 120.6(6)
C19 C20 C21 120.9(5)
C20 C21 C16 119.9(5)
C20 C21 C22 119.1(5)
C16 C21 C22 121.0(4)
C21 C22 Ir1 118.4(3)
N3 C28 C26 111.1(4)
N3 C28 C27 109.6(4)
C26 C28 C27 111.1(5)
N3 C28 C25 105.9(4)
C26 C28 C25 108.9(4)
C27 C28 C25 110.2(4)
N3 C29 N4 106.0(4)
N3 C29 C30 127.0(4)
N4 C29 C30 126.9(4)
N3 C29 Si2 52.8(2)
N4 C29 Si2 53.3(2)
C30 C29 Si2 179.1(3)
C31 C30 C35 120.3(5)
C31 C30 C29 119.6(4)
C35 C30 C29 120.1(4)
C32 C31 C30 119.6(5)
C33 C32 C31 120.5(5)
C32 C33 C34 120.4(5)
C33 C34 C35 119.7(5)
C30 C35 C34 119.5(5)
N4 C36 C39 109.1(4)
N4 C36 C38 105.8(4)
C39 C36 C38 110.4(4)
N4 C36 C37 113.5(4)
C39 C36 C37 108.9(4)
C38 C36 C37 109.1(4)
C45 C40 C41 119.5(4)
C45 C40 Si2 108.5(3)
C41 C40 Si2 132.0(4)
C42 C41 C40 119.0(4)
C42 C41 C48 119.1(4)
C40 C41 C48 121.8(4)
C41 C42 C43 122.2(4)
C44 C43 C42 118.2(4)
C44 C43 C47 121.4(5)
C42 C43 C47 120.3(4)
C43 C44 C45 121.2(5)
C40 C45 C44 119.7(4)
C40 C45 C46 120.1(4)
C44 C45 C46 120.2(4)
C45 C46 Ir1 121.1(3)
Cl3A C49 Cl2 93.1(7)
Cl2 C49 Cl3 123.2(7)
Cl5 C50 Cl4A 124.9(6)
Cl5 C50 Cl4 102.5(7)
Cl6 C51 Cl7 110.1(4)
C5 N1 C4A 133.8(11)
C5 N1 C4 130.2(10)
C5 N1 Si1 91.5(3)
C4A N1 Si1 133.9(11)
C4 N1 Si1 136.8(9)
C5 N2 C12 131.1(5)
C5 N2 Si1 91.0(4)
C12 N2 Si1 135.7(4)
C29 N3 C28 132.0(4)
C29 N3 Si2 92.0(3)
C28 N3 Si2 135.8(3)
C29 N4 C36 132.0(4)
C29 N4 Si2 91.2(3)
C36 N4 Si2 136.0(3)
C22 Ir1 C46 77.97(18)
C22 Ir1 Si2 153.13(14)
C46 Ir1 Si2 76.02(12)
C22 Ir1 Si1 76.49(14)
C46 Ir1 Si1 153.82(13)
Si2 Ir1 Si1 128.32(4)
C22 Ir1 Cl1 83.56(15)
C46 Ir1 Cl1 89.38(14)
Si2 Ir1 Cl1 102.70(4)
Si1 Ir1 Cl1 93.37(4)
N1 Si1 N2 70.6(2)
N1 Si1 C16 107.2(2)
N2 Si1 C16 111.9(2)
N1 Si1 C5 35.2(2)
N2 Si1 C5 35.4(2)
C16 Si1 C5 114.6(2)
N1 Si1 Ir1 124.56(15)
N2 Si1 Ir1 127.63(15)
C16 Si1 Ir1 109.27(17)
C5 Si1 Ir1 135.77(13)
N3 Si2 N4 70.76(16)
N3 Si2 C40 108.97(19)
N4 Si2 C40 109.63(19)
N3 Si2 C29 35.24(16)
N4 Si2 C29 35.52(16)
C40 Si2 C29 114.32(18)
N3 Si2 Ir1 126.50(13)
N4 Si2 Ir1 124.87(13)
C40 Si2 Ir1 110.41(15)
C29 Si2 Ir1 135.27(12)

loop_
_geom_bond_atom_site_label_1
_geom_bond_atom_site_label_2
_geom_bond_distance
Cl3 C49 1.873(15)
Cl4 C50 1.732(14)
C1 C4 1.528(17)
C2 C4 1.536(15)
C3 C4 1.515(16)
C4 N1 1.483(13)
Cl4A C50 1.732(12)
Cl3A C49 1.716(14)
C1A C4A 1.524(18)
C2A C4A 1.534(17)
C3A C4A 1.531(18)
C4A N1 1.475(15)
C5 N1 1.330(8)
C5 N2 1.335(7)
C5 C6 1.502(8)
C5 Si1 2.305(5)
C6 C7 1.369(9)
C6 C11 1.378(8)
C7 C8 1.374(10)
C8 C9 1.381(11)
C9 C10 1.391(13)
C10 C11 1.374(10)
C12 N2 1.491(7)
C12 C14 1.515(8)
C12 C13 1.522(8)
C12 C15 1.524(8)
C16 C17 1.406(7)
C16 C21 1.413(8)
C16 Si1 1.872(5)
C17 C18 1.406(8)
C17 C24 1.498(8)
C18 C19 1.386(9)
C19 C20 1.388(8)
C19 C23 1.509(8)
C20 C21 1.397(7)
C21 C22 1.516(7)
C22 Ir1 2.195(4)
C25 C28 1.528(7)
C26 C28 1.520(7)
C27 C28 1.522(7)
C28 N3 1.487(5)
C29 N3 1.328(6)
C29 N4 1.336(6)
C29 C30 1.500(6)
C29 Si2 2.300(4)
C30 C31 1.386(7)
C30 C35 1.386(7)
C31 C32 1.384(7)
C32 C33 1.370(9)
C33 C34 1.386(9)
C34 C35 1.396(8)
C36 N4 1.470(6)
C36 C39 1.519(7)
C36 C38 1.525(7)
C36 C37 1.526(7)
C40 C45 1.394(7)
C40 C41 1.419(6)
C40 Si2 1.866(5)
C41 C42 1.382(7)
C41 C48 1.504(7)
C42 C43 1.395(7)
C43 C44 1.389(7)
C43 C47 1.513(7)
C44 C45 1.403(7)
C45 C46 1.504(6)
C46 Ir1 2.200(5)
C49 Cl2 1.734(10)
C50 Cl5 1.696(10)
C51 Cl6 1.703(8)
C51 Cl7 1.786(9)
Cl1 Ir1 2.5380(9)
N1 Si1 1.848(4)
N2 Si1 1.855(5)
N3 Si2 1.832(4)
N4 Si2 1.844(4)
Ir1 Si2 2.3120(11)
Ir1 Si1 2.3190(12)
